data_7212374
loop_
_publ_author_name
'Bia\/lo\'nska, Agata'
'Ciunik, Zbigniew'

_publ_section_title
;
 Crucial factors influencing racemic resolution of
 N-(4-nitrobenzoyl)-dl-serine by brucine
;
_journal_issue 10
_journal_name_full CrystEngComm
_journal_page_first 2781
_journal_paper_doi 10.1039/b926090k
_journal_volume 12
_journal_year 2010
_chemical_absolute_configuration rm
_chemical_formula_moiety 'C23 H27 N2 O4, C10 H9 N2 O6, 4(H2 O)'
_chemical_formula_sum 'C33 H44 N4 O14'
_chemical_formula_weight 720.72
_chemical_name_systematic
;
brucinium N-(4-nitrobenzoyl)-L-serinate tetrahydrate
;
_space_group_IT_number 4
_symmetry_cell_setting monoclinic
_symmetry_space_group_name_Hall 'P 2yb'
_symmetry_space_group_name_H-M 'P 1 21 1'
_atom_sites_solution_hydrogens geom
_atom_sites_solution_primary direct
_atom_sites_solution_secondary difmap
_audit_creation_method SHELXL-97
_cell_angle_alpha 90.00
_cell_angle_beta 93.59(3)
_cell_angle_gamma 90.00
_cell_formula_units_Z 4
_cell_length_a 7.996(3)
_cell_length_b 33.138(5)
_cell_length_c 12.679(3)
_cell_measurement_reflns_used 6385
_cell_measurement_temperature 100(2)
_cell_measurement_theta_max 28.42
_cell_measurement_theta_min 3.10
_cell_volume 3353.0(16)
_computing_cell_refinement
;
CrysAlis RED, Oxford Diffraction Ltd.,
Version 1.171.32.5 (release 08-05-2007 CrysAlis171 .NET)
(compiled May 8 2007,13:10:02)
;
_computing_data_collection
;
CrysAlis CCD, Oxford Diffraction Ltd.,
Version 1.171.32.5 (release 08-05-2007 CrysAlis171 .NET)
(compiled May 8 2007,13:10:02)
;
_computing_data_reduction
;
CrysAlis RED, Oxford Diffraction Ltd.,
Version 1.171.32.5 (release 08-05-2007 CrysAlis171 .NET)
(compiled May 8 2007,13:10:02)
;
_computing_structure_refinement 'SHELXL-97 (Sheldrick, 1997)'
_computing_structure_solution 'SHELXS-97 (Sheldrick, 1990)'
_diffrn_ambient_temperature 100(2)
_diffrn_measured_fraction_theta_full 0.996
_diffrn_measured_fraction_theta_max 0.996
_diffrn_measurement_device_type 'Kuma KM4CCD'
_diffrn_measurement_method '\w scan'
_diffrn_radiation_monochromator graphite
_diffrn_radiation_source 'fine-focus sealed tube'
_diffrn_radiation_type MoK\a
_diffrn_radiation_wavelength 0.71073
_diffrn_reflns_av_R_equivalents 0.0440
_diffrn_reflns_av_sigmaI/netI 0.0485
_diffrn_reflns_limit_h_max 10
_diffrn_reflns_limit_h_min -5
_diffrn_reflns_limit_k_max 42
_diffrn_reflns_limit_k_min -42
_diffrn_reflns_limit_l_max 16
_diffrn_reflns_limit_l_min -16
_diffrn_reflns_number 20807
_diffrn_reflns_theta_full 27.00
_diffrn_reflns_theta_max 27.00
_diffrn_reflns_theta_min 3.10
_diffrn_standards_number 0
_exptl_absorpt_coefficient_mu 0.112
_exptl_absorpt_correction_type none
_exptl_crystal_colour orange
_exptl_crystal_density_diffrn 1.428
_exptl_crystal_density_method 'not measured'
_exptl_crystal_description block
_exptl_crystal_F_000 1528
_exptl_crystal_size_max 0.30
_exptl_crystal_size_mid 0.30
_exptl_crystal_size_min 0.30
_refine_diff_density_max 0.374
_refine_diff_density_min -0.261
_refine_diff_density_rms 0.054
_refine_ls_abs_structure_details 'from known structure (Toda et al., 1985)'
_refine_ls_extinction_method none
_refine_ls_goodness_of_fit_ref 1.046
_refine_ls_hydrogen_treatment constr
_refine_ls_matrix_type full
_refine_ls_number_parameters 1127
_refine_ls_number_reflns 7427
_refine_ls_number_restraints 134
_refine_ls_restrained_S_all 1.044
_refine_ls_R_factor_all 0.0725
_refine_ls_R_factor_gt 0.0587
_refine_ls_shift/su_max 0.003
_refine_ls_shift/su_mean 0.000
_refine_ls_structure_factor_coef Fsqd
_refine_ls_weighting_details 'calc w=1/[\s^2^(Fo^2^)+(0.0783P)^2^+2.2454P] where P=(Fo^2^+2Fc^2^)/3'
_refine_ls_weighting_scheme calc
_refine_ls_wR_factor_gt 0.1493
_refine_ls_wR_factor_ref 0.1566
_reflns_number_gt 5986
_reflns_number_total 7427
_reflns_threshold_expression >2sigma(I)
_cod_data_source_file b926090k.txt
_cod_data_source_block 9
_cod_original_sg_symbol_H-M 'P 21'
_cod_database_code 7212374

loop_
_symmetry_equiv_pos_as_xyz
'x, y, z'
'-x, y+1/2, -z'

loop_
_atom_site_label
_atom_site_type_symbol
_atom_site_fract_x
_atom_site_fract_y
_atom_site_fract_z
_atom_site_U_iso_or_equiv
_atom_site_adp_type
_atom_site_occupancy
_atom_site_symmetry_multiplicity
_atom_site_calc_flag
_atom_site_refinement_flags
_atom_site_disorder_assembly
_atom_site_disorder_group
O1 O 0.0641(3) 0.33433(8) 0.57336(19) 0.0298(6) Uani 1 1 d . . .
O2 O -0.0214(3) 0.19877(7) -0.01346(19) 0.0291(6) Uani 1 1 d . . .
O3 O 0.0265(3) 0.26493(8) -0.11489(18) 0.0288(6) Uani 1 1 d . . .
O4 O -0.0147(4) 0.21447(8) 0.3820(2) 0.0378(7) Uani 1 1 d . . .
N1 N -0.0255(3) 0.27863(9) 0.3178(2) 0.0227(6) Uani 1 1 d . . .
N2 N 0.0334(5) 0.41524(10) 0.2471(3) 0.0397(9) Uani 1 1 d . . .
H2 H 0.0328 0.4339 0.1924 0.048 Uiso 1 1 calc R . .
C1 C -0.0291(4) 0.23322(11) 0.1558(3) 0.0242(7) Uani 1 1 d . . .
H1 H -0.0461 0.2089 0.1935 0.029 Uiso 1 1 calc R . .
C2 C -0.0141(4) 0.23297(11) 0.0467(3) 0.0251(8) Uani 1 1 d . . .
C3 C 0.0111(4) 0.26944(11) -0.0088(3) 0.0230(7) Uani 1 1 d . . .
C4 C 0.0177(4) 0.30583(11) 0.0451(3) 0.0267(8) Uani 1 1 d . . .
H4 H 0.0322 0.3303 0.0077 0.032 Uiso 1 1 calc R . .
C5 C 0.0030(4) 0.30661(11) 0.1539(3) 0.0235(8) Uani 1 1 d . . .
C6 C -0.0180(4) 0.27080(11) 0.2081(3) 0.0237(7) Uani 1 1 d . . .
C7 C -0.0068(5) 0.34227(11) 0.2266(3) 0.0262(8) Uani 1 1 d . . .
C8 C 0.0089(4) 0.32236(10) 0.3370(3) 0.0241(8) Uani 1 1 d . . .
H8 H -0.0784 0.3338 0.3816 0.029 Uiso 1 1 calc R . .
C9 C 0.0033(5) 0.25120(11) 0.3970(3) 0.0284(8) Uani 1 1 d . . .
C10 C 0.0581(5) 0.26776(12) 0.5042(3) 0.0324(9) Uani 1 1 d . . .
H10A H 0.1278 0.2470 0.5419 0.039 Uiso 1 1 calc R . .
H10B H -0.0433 0.2715 0.5441 0.039 Uiso 1 1 calc R . .
C11 C 0.1575(5) 0.30795(12) 0.5098(3) 0.0298(9) Uani 1 1 d . . .
H11 H 0.2704 0.3031 0.5460 0.036 Uiso 1 1 calc R . .
C12 C 0.1460(6) 0.37123(14) 0.6052(3) 0.0418(11) Uani 1 1 d . . .
H12A H 0.2680 0.3664 0.6161 0.050 Uiso 1 1 calc R . .
H12B H 0.1046 0.3802 0.6734 0.050 Uiso 1 1 calc R . .
C13 C 0.1155(6) 0.40424(13) 0.5242(4) 0.0400(10) Uani 1 1 d . . .
H13 H 0.0584 0.4280 0.5439 0.048 Uiso 1 1 calc R . .
C14 C 0.1651(5) 0.40143(13) 0.4271(3) 0.0367(10) Uani 1 1 d . . .
C15 C 0.1226(7) 0.43403(13) 0.3444(4) 0.0465(12) Uani 1 1 d . . .
H15A H 0.0497 0.4547 0.3743 0.056 Uiso 1 1 calc R . .
H15B H 0.2267 0.4474 0.3245 0.056 Uiso 1 1 calc R . .
C16 C -0.1467(6) 0.40429(12) 0.2656(3) 0.0367(10) Uani 1 1 d . . .
H16A H -0.1622 0.4009 0.3420 0.044 Uiso 1 1 calc R . .
H16B H -0.2246 0.4254 0.2370 0.044 Uiso 1 1 calc R . .
C17 C -0.1759(5) 0.36523(12) 0.2078(3) 0.0325(9) Uani 1 1 d . . .
H17A H -0.2024 0.3700 0.1315 0.039 Uiso 1 1 calc R . .
H17B H -0.2688 0.3499 0.2369 0.039 Uiso 1 1 calc R . .
C18 C 0.1798(4) 0.32446(11) 0.3979(3) 0.0259(8) Uani 1 1 d . . .
H18 H 0.2530 0.3047 0.3631 0.031 Uiso 1 1 calc R . .
C19 C 0.2642(5) 0.36569(13) 0.3884(3) 0.0352(9) Uani 1 1 d . . .
H19 H 0.3765 0.3650 0.4278 0.042 Uiso 1 1 calc R . .
C20 C 0.2888(5) 0.37130(13) 0.2681(3) 0.0389(10) Uani 1 1 d . . .
H20A H 0.3593 0.3953 0.2570 0.047 Uiso 1 1 calc R . .
H20B H 0.3459 0.3474 0.2403 0.047 Uiso 1 1 calc R . .
C21 C 0.1202(5) 0.37652(11) 0.2110(3) 0.0311(9) Uani 1 1 d . . .
H21 H 0.1367 0.3790 0.1337 0.037 Uiso 1 1 calc R . .
C22 C -0.0302(6) 0.16101(12) 0.0419(3) 0.0381(10) Uani 1 1 d . . .
H22A H -0.0348 0.1388 -0.0091 0.057 Uiso 1 1 calc R . .
H22B H -0.1311 0.1606 0.0820 0.057 Uiso 1 1 calc R . .
H22C H 0.0692 0.1580 0.0906 0.057 Uiso 1 1 calc R . .
C23 C 0.0535(5) 0.30151(12) -0.1735(3) 0.0310(9) Uani 1 1 d . . .
H23A H 0.0632 0.2949 -0.2482 0.047 Uiso 1 1 calc R . .
H23B H 0.1568 0.3146 -0.1455 0.047 Uiso 1 1 calc R . .
H23C H -0.0414 0.3199 -0.1667 0.047 Uiso 1 1 calc R . .
O1A O 0.4505(3) 0.72722(9) -0.05233(19) 0.0366(7) Uani 1 1 d . . .
O2A O 0.3395(3) 0.86601(8) 0.52118(19) 0.0283(6) Uani 1 1 d . . .
O3A O 0.4011(3) 0.80110(8) 0.63072(18) 0.0277(6) Uani 1 1 d . . .
O4A O 0.3589(4) 0.84721(9) 0.1287(2) 0.0427(8) Uani 1 1 d . . .
N1A N 0.3530(4) 0.78391(10) 0.1947(2) 0.0285(7) Uani 1 1 d . . .
N2A N 0.4280(4) 0.64858(11) 0.2771(3) 0.0346(8) Uani 1 1 d . . .
H2A H 0.4330 0.6301 0.3323 0.041 Uiso 1 1 calc R . .
C1A C 0.3421(4) 0.83020(12) 0.3528(3) 0.0276(8) Uani 1 1 d . . .
H1A H 0.3236 0.8541 0.3123 0.033 Uiso 1 1 calc R . .
C2A C 0.3540(4) 0.83115(11) 0.4636(3) 0.0261(8) Uani 1 1 d . . .
C3A C 0.3857(4) 0.79589(12) 0.5246(3) 0.0262(8) Uani 1 1 d . . .
C4A C 0.3976(4) 0.75879(11) 0.4728(3) 0.0257(8) Uani 1 1 d . . .
H4A H 0.4155 0.7346 0.5123 0.031 Uiso 1 1 calc R . .
C5A C 0.3829(4) 0.75757(12) 0.3618(3) 0.0277(8) Uani 1 1 d . . .
C6A C 0.3587(4) 0.79262(12) 0.3045(3) 0.0271(8) Uani 1 1 d . . .
C7A C 0.3762(5) 0.72116(12) 0.2901(3) 0.0277(8) Uani 1 1 d . . .
C8A C 0.3909(4) 0.74021(12) 0.1793(3) 0.0276(8) Uani 1 1 d . . .
H8A H 0.3048 0.7281 0.1281 0.033 Uiso 1 1 calc R . .
C9A C 0.3801(5) 0.81072(13) 0.1162(3) 0.0324(9) Uani 1 1 d . . .
C10A C 0.4349(5) 0.79314(13) 0.0131(3) 0.0338(9) Uani 1 1 d . . .
H10C H 0.4998 0.8141 -0.0220 0.041 Uiso 1 1 calc R . .
H10D H 0.3328 0.7878 -0.0330 0.041 Uiso 1 1 calc R . .
C11A C 0.5398(5) 0.75447(14) 0.0184(3) 0.0345(10) Uani 1 1 d . . .
H11A H 0.6521 0.7602 -0.0088 0.041 Uiso 1 1 calc R . .
C12A C 0.5395(6) 0.69042(15) -0.0727(3) 0.0462(12) Uani 1 1 d . . .
H12C H 0.6612 0.6961 -0.0706 0.055 Uiso 1 1 calc R . .
H12D H 0.5046 0.6806 -0.1445 0.055 Uiso 1 1 calc R . .
C13A C 0.5069(5) 0.65826(14) 0.0063(3) 0.0378(10) Uani 1 1 d . . .
H13A H 0.4494 0.6345 -0.0172 0.045 Uiso 1 1 calc R . .
C14A C 0.5558(5) 0.66168(13) 0.1088(3) 0.0351(9) Uani 1 1 d . . .
C15A C 0.5178(5) 0.63043(13) 0.1867(3) 0.0355(10) Uani 1 1 d . . .
H15C H 0.6234 0.6176 0.2147 0.043 Uiso 1 1 calc R . .
H15D H 0.4467 0.6093 0.1518 0.043 Uiso 1 1 calc R . .
C16A C 0.2442(5) 0.65711(13) 0.2468(3) 0.0365(10) Uani 1 1 d . . .
H16C H 0.1718 0.6360 0.2750 0.044 Uiso 1 1 calc R . .
H16D H 0.2238 0.6583 0.1691 0.044 Uiso 1 1 calc R . .
C17A C 0.2104(5) 0.69806(13) 0.2969(3) 0.0315(9) Uani 1 1 d . . .
H17C H 0.1819 0.6948 0.3713 0.038 Uiso 1 1 calc R . .
H17D H 0.1174 0.7123 0.2573 0.038 Uiso 1 1 calc R . .
C18A C 0.5634(5) 0.73878(13) 0.1327(3) 0.0311(9) Uani 1 1 d . . .
H18A H 0.6332 0.7595 0.1724 0.037 Uiso 1 1 calc R . .
C19A C 0.6521(5) 0.69867(14) 0.1535(3) 0.0336(9) Uani 1 1 d . . .
H19A H 0.7643 0.6997 0.1228 0.040 Uiso 1 1 calc R . .
C20A C 0.6774(5) 0.69416(14) 0.2736(3) 0.0342(9) Uani 1 1 d . . .
H20C H 0.7506 0.6707 0.2913 0.041 Uiso 1 1 calc R . .
H20D H 0.7319 0.7186 0.3045 0.041 Uiso 1 1 calc R . .
C21A C 0.5082(5) 0.68814(12) 0.3185(3) 0.0310(9) Uani 1 1 d . . .
H21A H 0.5247 0.6864 0.3972 0.037 Uiso 1 1 calc R . .
C22A C 0.3406(5) 0.90334(12) 0.4627(3) 0.0350(9) Uani 1 1 d . . .
H22D H 0.3292 0.9261 0.5111 0.053 Uiso 1 1 calc R . .
H22E H 0.2470 0.9035 0.4090 0.053 Uiso 1 1 calc R . .
H22F H 0.4465 0.9058 0.4282 0.053 Uiso 1 1 calc R . .
C23A C 0.4338(5) 0.76532(12) 0.6944(3) 0.0308(9) Uani 1 1 d . . .
H23D H 0.4423 0.7728 0.7693 0.046 Uiso 1 1 calc R . .
H23E H 0.5392 0.7530 0.6755 0.046 Uiso 1 1 calc R . .
H23F H 0.3419 0.7460 0.6813 0.046 Uiso 1 1 calc R . .
O5A O 0.5703(8) 0.59755(17) 0.4172(4) 0.0395(14) Uani 0.639(2) 1 d PU A 1
O6A O 0.3998(7) 0.57512(16) 0.5407(4) 0.0402(13) Uani 0.639(2) 1 d PU A 1
O7A O 0.5310(10) 0.4953(2) 0.3863(5) 0.0600(19) Uani 0.639(2) 1 d PU A 1
H7A H 0.5355 0.4875 0.3235 0.090 Uiso 0.639(2) 1 calc PR A 1
O8A O 0.8515(6) 0.49005(14) 0.6624(4) 0.0368(11) Uani 0.639(2) 1 d P A 1
O9A O 0.4976(6) 0.38984(13) 1.0690(3) 0.0393(11) Uani 0.639(2) 1 d P A 1
O10A O 0.2841(8) 0.3802(2) 0.9750(7) 0.0725(19) Uani 0.639(2) 1 d PU A 1
N3A N 0.5968(7) 0.51430(17) 0.6029(4) 0.0325(13) Uani 0.639(2) 1 d P A 1
H3A H 0.4880 0.5135 0.6098 0.039 Uiso 0.639(2) 1 calc PR A 1
N4A N 0.4156(7) 0.39518(15) 0.9867(4) 0.0332(12) Uani 0.639(2) 1 d P A 1
C24A C 0.5311(9) 0.5732(2) 0.4924(6) 0.0326(17) Uani 0.639(2) 1 d PU A 1
C25A C 0.6571(9) 0.5388(2) 0.5201(5) 0.0330(16) Uani 0.639(2) 1 d PU A 1
H25A H 0.7653 0.5514 0.5470 0.040 Uiso 0.639(2) 1 calc PR A 1
C26A C 0.6920(11) 0.5127(2) 0.4229(6) 0.046(2) Uani 0.639(2) 1 d PU A 1
H26C H 0.7375 0.5295 0.3668 0.055 Uiso 0.639(2) 1 calc PR A 1
H26D H 0.7739 0.4912 0.4427 0.055 Uiso 0.639(2) 1 calc PR A 1
C27A C 0.6922(8) 0.4933(2) 0.6679(6) 0.0255(15) Uani 0.639(2) 1 d PU A 1
C28A C 0.6149(8) 0.46882(17) 0.7527(5) 0.0320(14) Uani 0.639(2) 1 d P A 1
C29A C 0.7120(8) 0.45831(19) 0.8436(5) 0.0331(14) Uani 0.639(2) 1 d P A 1
H29A H 0.8256 0.4667 0.8511 0.040 Uiso 0.639(2) 1 calc PR A 1
C30A C 0.6459(8) 0.43566(17) 0.9240(5) 0.0304(14) Uani 0.639(2) 1 d P A 1
H30A H 0.7098 0.4291 0.9874 0.036 Uiso 0.639(2) 1 calc PR A 1
C31A C 0.4716(10) 0.4226(2) 0.9042(6) 0.0346(17) Uani 0.639(2) 1 d PU A 1
C32A C 0.3793(9) 0.4317(2) 0.8185(5) 0.0349(15) Uani 0.639(2) 1 d P A 1
H32A H 0.2688 0.4213 0.8080 0.042 Uiso 0.639(2) 1 calc PR A 1
C33A C 0.4450(9) 0.4569(2) 0.7417(5) 0.0371(16) Uani 0.639(2) 1 d PU A 1
H33A H 0.3754 0.4659 0.6829 0.045 Uiso 0.639(2) 1 calc PR A 1
O5B O 0.5553(14) 0.6058(3) 0.4356(7) 0.029(2) Uani 0.361(2) 1 d PU A 2
O6B O 0.3397(12) 0.5868(3) 0.5213(7) 0.037(2) Uani 0.361(2) 1 d PU A 2
O7B O 0.4703(17) 0.5010(4) 0.3769(9) 0.055(3) Uani 0.361(2) 1 d PU A 2
H7B H 0.5103 0.4889 0.3166 0.083 Uiso 0.36 1 d P A 2
O8B O 0.7505(12) 0.4930(3) 0.6668(8) 0.029(2) Uani 0.361(2) 1 d PU A 2
O9B O 0.3047(11) 0.3722(3) 0.9650(11) 0.056(3) Uani 0.361(2) 1 d PDU A 2
O10B O 0.0824(11) 0.3963(3) 0.9384(8) 0.064(3) Uani 0.361(2) 1 d PD A 2
N3B N 0.5011(15) 0.5207(3) 0.5955(7) 0.033(2) Uani 0.361(2) 1 d P A 2
H3B H 0.3918 0.5225 0.5993 0.040 Uiso 0.361(2) 1 calc PR A 2
N4B N 0.2184(9) 0.3966(3) 0.9453(9) 0.044(3) Uani 0.361(2) 1 d PD A 2
C24B C 0.4760(17) 0.5810(4) 0.4900(11) 0.027(3) Uani 0.361(2) 1 d PU A 2
C25B C 0.5832(16) 0.5434(4) 0.5157(10) 0.032(3) Uani 0.361(2) 1 d PU A 2
H25B H 0.6927 0.5530 0.5490 0.038 Uiso 0.361(2) 1 calc PR A 2
C26B C 0.6225(18) 0.5178(4) 0.4217(11) 0.035(3) Uani 0.361(2) 1 d PU A 2
H26E H 0.6757 0.5346 0.3686 0.043 Uiso 0.361(2) 1 calc PR A 2
H26F H 0.7013 0.4960 0.4443 0.043 Uiso 0.361(2) 1 calc PR A 2
C27B C 0.5933(17) 0.4965(3) 0.6656(9) 0.032(3) Uani 0.361(2) 1 d PU A 2
C28B C 0.4907(17) 0.4749(4) 0.7417(9) 0.035(3) Uani 0.361(2) 1 d PU A 2
C29B C 0.5743(18) 0.4587(4) 0.8326(9) 0.044(3) Uani 0.361(2) 1 d PU A 2
H29B H 0.6898 0.4652 0.8440 0.052 Uiso 0.361(2) 1 calc PR A 2
C30B C 0.5031(18) 0.4331(4) 0.9109(11) 0.033(3) Uani 0.361(2) 1 d PU A 2
H30B H 0.5610 0.4222 0.9721 0.040 Uiso 0.361(2) 1 calc PR A 2
C31B C 0.3191(17) 0.4271(4) 0.8775(11) 0.043(3) Uani 0.361(2) 1 d PU A 2
C32B C 0.2344(19) 0.4424(4) 0.7922(11) 0.049(3) Uani 0.361(2) 1 d PU A 2
H32B H 0.1186 0.4366 0.7795 0.059 Uiso 0.361(2) 1 calc PR A 2
C33B C 0.3148(17) 0.4666(4) 0.7228(10) 0.042(3) Uani 0.361(2) 1 d PU A 2
H33B H 0.2544 0.4778 0.6629 0.050 Uiso 0.361(2) 1 calc PR A 2
O1W O 0.5494(5) 0.47164(11) 0.1892(3) 0.0541(9) Uani 1 1 d . . .
H11W H 0.4454 0.4691 0.1699 0.081 Uiso 1 1 d . . .
H12W H 0.5987 0.4861 0.1428 0.081 Uiso 1 1 d . . .
O2W O 0.7244(5) 0.52680(12) 0.0774(3) 0.0589(10) Uani 1 1 d . . .
H21W H 0.8102 0.5110 0.0814 0.088 Uiso 1 1 d . . .
H22W H 0.7577 0.5512 0.0908 0.088 Uiso 1 1 d . . .
O3W O 0.8946(4) 0.60247(12) 0.3767(3) 0.0574(10) Uani 1 1 d . . .
H31W H 0.9621 0.6181 0.4237 0.086 Uiso 1 1 d . . .
H32W H 0.8019 0.6069 0.4065 0.086 Uiso 1 1 d . . .
O4W O 0.1601(7) 0.63523(18) 0.4973(4) 0.0441(14) Uani 0.639(2) 1 d PU A 1
H41W H 0.1556 0.6602 0.5148 0.066 Uiso 0.64 1 d P A 1
H42W H 0.2096 0.6222 0.5486 0.066 Uiso 0.64 1 d P A 1
O5W O 0.8893(5) 0.59428(12) 0.1610(3) 0.0621(10) Uani 1 1 d . . .
H51W H 0.9930 0.5905 0.1486 0.093 Uiso 1 1 d . . .
H52W H 0.9131 0.5900 0.2270 0.093 Uiso 1 1 d . . .
O6W O 0.1069(8) 0.52052(19) 0.5432(5) 0.0596(16) Uani 0.639(2) 1 d P A 1
H61W H 0.1543 0.5002 0.5097 0.089 Uiso 0.64 1 d P A 1
H62W H 0.0328 0.5101 0.5829 0.089 Uiso 0.64 1 d P A 1
O7W O 0.1781(12) 0.5335(2) 0.3159(5) 0.088(3) Uani 0.639(2) 1 d P A 1
H71W H 0.1109 0.5487 0.3484 0.133 Uiso 0.639(2) 1 d PR A 1
H72W H 0.2708 0.5285 0.3516 0.133 Uiso 0.639(2) 1 d PR A 1
O41W O 0.1023(12) 0.6466(3) 0.4980(8) 0.040(2) Uani 0.361(2) 1 d PU A 2
O61W O 0.2756(15) 0.5462(4) 0.3014(8) 0.062(3) Uani 0.361(2) 1 d P A 2
O71W O 0.0234(14) 0.5245(3) 0.4180(8) 0.062(3) Uani 0.361(2) 1 d P A 2
O81W O 0.1854(18) 0.5101(4) 0.6105(14) 0.097(5) Uani 0.361(2) 1 d P A 3
O91W O -0.0005(13) 0.4456(5) 0.7384(10) 0.090(4) Uani 0.361(2) 1 d P A 3
O10W O -0.0773(13) 0.4012(3) 0.9180(9) 0.065(3) Uani 0.361(2) 1 d P A 3
O5 O -0.0270(5) 0.47270(10) 0.0729(3) 0.0578(10) Uani 1 1 d . . .
O6 O 0.2407(5) 0.45944(10) 0.1028(3) 0.0542(9) Uani 1 1 d . . .
O7 O 0.2016(5) 0.56576(11) 0.1182(3) 0.0594(10) Uani 1 1 d . . .
H7 H 0.2080 0.5544 0.1798 0.089 Uiso 1 1 d . . .
O8 O 0.1779(5) 0.55553(13) -0.2029(3) 0.0716(12) Uani 1 1 d . . .
O9 O -0.6371(5) 0.64784(12) -0.2989(3) 0.0672(11) Uani 1 1 d . . .
O10 O -0.4660(7) 0.67342(12) -0.4071(3) 0.0807(14) Uani 1 1 d . . .
N3 N 0.0259(5) 0.53245(10) -0.0705(3) 0.0404(9) Uani 1 1 d . . .
H3 H -0.0731 0.5301 -0.0445 0.048 Uiso 1 1 calc R . .
N4 N -0.5003(7) 0.65038(13) -0.3363(3) 0.0584(13) Uani 1 1 d . . .
C24 C 0.1213(7) 0.47875(13) 0.0580(4) 0.0507(13) Uani 1 1 d . . .
C25 C 0.1714(6) 0.51326(12) -0.0179(4) 0.0435(11) Uani 1 1 d . . .
H25 H 0.2369 0.5007 -0.0739 0.052 Uiso 1 1 calc R . .
C26 C 0.2839(6) 0.54424(14) 0.0388(5) 0.0555(14) Uani 1 1 d . . .
H26A H 0.3836 0.5304 0.0719 0.067 Uiso 1 1 calc R . .
H26B H 0.3230 0.5637 -0.0136 0.067 Uiso 1 1 calc R . .
C27 C 0.0433(7) 0.55427(14) -0.1608(4) 0.0496(12) Uani 1 1 d . . .
C28 C -0.1044(6) 0.57750(12) -0.2048(3) 0.0407(11) Uani 1 1 d . . .
C29 C -0.0730(7) 0.60622(13) -0.2828(3) 0.0469(12) Uani 1 1 d . . .
H29 H 0.0366 0.6090 -0.3067 0.056 Uiso 1 1 calc R . .
C30 C -0.2020(8) 0.63043(14) -0.3248(3) 0.0547(14) Uani 1 1 d . . .
H30 H -0.1804 0.6507 -0.3752 0.066 Uiso 1 1 calc R . .
C31 C -0.3630(7) 0.62477(14) -0.2924(3) 0.0480(12) Uani 1 1 d . . .
C32 C -0.4008(7) 0.59521(14) -0.2191(4) 0.0475(12) Uani 1 1 d . . .
H32 H -0.5124 0.5910 -0.1999 0.057 Uiso 1 1 calc R . .
C33 C -0.2667(6) 0.57194(13) -0.1748(3) 0.0420(11) Uani 1 1 d . . .
H33 H -0.2878 0.5520 -0.1233 0.050 Uiso 1 1 calc R . .

loop_
_atom_site_aniso_label
_atom_site_aniso_U_11
_atom_site_aniso_U_22
_atom_site_aniso_U_33
_atom_site_aniso_U_23
_atom_site_aniso_U_13
_atom_site_aniso_U_12
O1 0.0325(13) 0.0356(14) 0.0215(12) -0.0035(11) 0.0036(10) -0.0018(11)
O2 0.0404(14) 0.0221(12) 0.0247(12) 0.0009(10) 0.0016(11) 0.0027(11)
O3 0.0379(13) 0.0296(13) 0.0190(11) 0.0014(10) 0.0024(10) -0.0001(11)
O4 0.0562(17) 0.0253(13) 0.0319(14) 0.0056(12) 0.0010(13) -0.0022(13)
N1 0.0226(13) 0.0239(14) 0.0216(14) 0.0023(12) 0.0003(11) 0.0008(11)
N2 0.067(2) 0.0213(15) 0.0314(17) 0.0002(14) 0.0046(16) 0.0033(16)
C1 0.0256(16) 0.0214(16) 0.0255(16) -0.0013(14) 0.0014(13) 0.0004(14)
C2 0.0225(16) 0.0233(17) 0.0291(17) -0.0026(15) -0.0014(13) 0.0018(14)
C3 0.0239(15) 0.0263(17) 0.0188(15) 0.0025(14) 0.0004(12) 0.0041(14)
C4 0.0304(17) 0.0263(17) 0.0228(16) 0.0066(14) -0.0028(14) 0.0004(15)
C5 0.0242(16) 0.0238(17) 0.0226(16) 0.0002(14) 0.0015(13) -0.0003(14)
C6 0.0221(15) 0.0264(17) 0.0222(16) -0.0016(14) -0.0019(13) -0.0020(14)
C7 0.0322(18) 0.0242(17) 0.0220(16) -0.0003(14) 0.0012(14) 0.0030(15)
C8 0.0262(17) 0.0231(17) 0.0231(16) -0.0001(14) 0.0020(14) 0.0010(14)
C9 0.0290(18) 0.0282(18) 0.0282(18) 0.0015(15) 0.0041(15) 0.0034(15)
C10 0.038(2) 0.035(2) 0.0231(17) 0.0042(16) 0.0003(15) 0.0003(17)
C11 0.0292(18) 0.0319(19) 0.0281(18) 0.0008(16) 0.0014(15) 0.0046(16)
C12 0.046(2) 0.048(2) 0.031(2) -0.0095(19) -0.0024(18) -0.010(2)
C13 0.045(2) 0.034(2) 0.041(2) -0.0097(18) 0.0027(19) -0.0049(19)
C14 0.043(2) 0.031(2) 0.035(2) -0.0060(17) -0.0005(18) -0.0099(18)
C15 0.072(3) 0.028(2) 0.041(2) -0.0100(18) 0.014(2) -0.011(2)
C16 0.054(2) 0.0243(18) 0.031(2) 0.0022(16) 0.0000(18) 0.0137(18)
C17 0.040(2) 0.0292(19) 0.0289(18) 0.0016(16) 0.0031(16) 0.0107(17)
C18 0.0263(17) 0.0302(18) 0.0213(16) -0.0001(15) 0.0035(13) 0.0030(15)
C19 0.0319(19) 0.044(2) 0.0303(19) -0.0043(18) 0.0053(15) -0.0127(18)
C20 0.039(2) 0.038(2) 0.041(2) -0.0048(19) 0.0125(18) -0.0130(18)
C21 0.044(2) 0.0211(17) 0.0292(18) -0.0054(15) 0.0109(16) -0.0031(16)
C22 0.058(3) 0.0226(18) 0.034(2) 0.0026(16) 0.0023(19) -0.0028(18)
C23 0.0386(19) 0.0292(19) 0.0251(17) 0.0082(15) 0.0007(15) 0.0000(16)
O1A 0.0371(14) 0.0525(17) 0.0200(12) -0.0077(12) 0.0009(11) 0.0012(13)
O2A 0.0303(12) 0.0296(13) 0.0255(12) 0.0078(11) 0.0047(10) 0.0064(11)
O3A 0.0325(12) 0.0311(13) 0.0201(11) 0.0033(10) 0.0053(10) 0.0031(11)
O4A 0.0587(18) 0.0412(17) 0.0290(14) 0.0052(13) 0.0100(13) -0.0005(14)
N1A 0.0292(15) 0.0380(17) 0.0184(14) 0.0022(13) 0.0019(12) -0.0024(13)
N2A 0.0393(17) 0.0376(18) 0.0267(15) -0.0055(14) 0.0018(14) -0.0055(15)
C1A 0.0267(17) 0.0331(19) 0.0234(17) 0.0046(15) 0.0045(14) 0.0001(16)
C2A 0.0223(16) 0.0281(18) 0.0285(17) 0.0032(15) 0.0074(14) 0.0038(14)
C3A 0.0272(17) 0.0348(19) 0.0169(15) 0.0022(15) 0.0048(13) -0.0002(15)
C4A 0.0265(17) 0.0281(18) 0.0228(16) 0.0024(14) 0.0042(13) 0.0006(15)
C5A 0.0249(17) 0.036(2) 0.0217(16) -0.0030(15) 0.0006(13) -0.0025(15)
C6A 0.0227(16) 0.040(2) 0.0188(16) 0.0020(15) 0.0050(13) -0.0022(15)
C7A 0.0297(17) 0.036(2) 0.0169(15) -0.0011(15) 0.0005(13) -0.0015(16)
C8A 0.0255(17) 0.0332(19) 0.0239(17) -0.0020(15) 0.0011(14) -0.0019(15)
C9A 0.0319(18) 0.037(2) 0.0282(18) 0.0054(16) 0.0047(15) -0.0042(16)
C10A 0.0338(19) 0.047(2) 0.0206(16) 0.0031(17) 0.0003(15) -0.0104(18)
C11A 0.0270(18) 0.058(3) 0.0184(16) 0.0035(17) 0.0012(14) -0.0036(18)
C12A 0.052(2) 0.063(3) 0.0235(19) -0.010(2) 0.0013(18) 0.014(2)
C13A 0.037(2) 0.045(2) 0.0310(19) -0.0110(18) -0.0003(16) 0.0079(19)
C14A 0.0339(19) 0.043(2) 0.0284(18) -0.0050(17) 0.0052(16) 0.0071(18)
C15A 0.040(2) 0.042(2) 0.0253(19) -0.0094(17) 0.0024(16) 0.0018(18)
C16A 0.037(2) 0.043(2) 0.0291(19) -0.0046(18) 0.0053(16) -0.0076(18)
C17A 0.0321(18) 0.041(2) 0.0217(17) 0.0007(16) 0.0042(14) -0.0069(17)
C18A 0.0298(18) 0.044(2) 0.0192(16) 0.0007(16) 0.0023(14) -0.0028(17)
C19A 0.0290(18) 0.049(2) 0.0226(17) -0.0043(17) 0.0016(14) -0.0010(18)
C20A 0.0322(19) 0.044(2) 0.0258(18) -0.0028(17) -0.0032(15) 0.0037(18)
C21A 0.0362(19) 0.039(2) 0.0170(16) -0.0043(15) -0.0029(14) 0.0000(17)
C22A 0.043(2) 0.033(2) 0.0296(19) 0.0074(16) 0.0074(17) -0.0049(17)
C23A 0.0382(19) 0.034(2) 0.0199(16) 0.0056(15) 0.0035(15) 0.0058(17)
O5A 0.066(3) 0.033(3) 0.020(2) -0.007(2) 0.009(2) -0.011(2)
O6A 0.056(3) 0.040(3) 0.025(2) -0.001(2) 0.003(2) -0.003(2)
O7A 0.101(5) 0.052(3) 0.026(3) -0.008(2) -0.003(3) -0.022(3)
O8A 0.038(2) 0.033(2) 0.040(2) 0.0084(19) 0.006(2) -0.003(2)
O9A 0.061(3) 0.032(2) 0.027(2) 0.0065(18) 0.017(2) 0.002(2)
O10A 0.065(3) 0.049(3) 0.109(4) -0.018(3) 0.055(3) 0.000(3)
N3A 0.040(3) 0.036(3) 0.021(2) -0.002(2) 0.005(2) -0.004(3)
N4A 0.048(3) 0.021(2) 0.032(3) -0.007(2) 0.006(2) -0.011(2)
C24A 0.042(4) 0.028(3) 0.028(3) -0.011(3) 0.004(3) -0.007(3)
C25A 0.045(4) 0.028(3) 0.025(3) 0.001(2) -0.003(3) -0.001(3)
C26A 0.070(5) 0.037(4) 0.031(3) -0.003(3) 0.013(3) -0.011(4)
C27A 0.016(3) 0.028(3) 0.033(3) 0.001(2) 0.005(3) 0.007(3)
C28A 0.050(4) 0.015(3) 0.031(3) -0.009(2) 0.012(3) -0.014(3)
C29A 0.041(3) 0.029(3) 0.030(3) 0.005(2) 0.008(3) -0.004(3)
C30A 0.048(4) 0.023(3) 0.021(3) 0.002(2) 0.005(2) -0.001(3)
C31A 0.046(4) 0.029(3) 0.030(3) -0.017(3) 0.010(3) -0.019(3)
C32A 0.045(3) 0.040(3) 0.020(3) -0.002(3) 0.005(3) -0.015(3)
C33A 0.050(4) 0.043(4) 0.019(3) -0.005(3) 0.004(3) -0.009(3)
O5B 0.046(4) 0.029(4) 0.015(3) -0.013(3) 0.009(3) -0.011(3)
O6B 0.047(5) 0.034(4) 0.030(4) 0.000(3) -0.001(4) 0.001(4)
O7B 0.090(7) 0.045(5) 0.031(4) -0.014(4) 0.007(5) -0.035(5)
O8B 0.022(5) 0.025(4) 0.039(4) 0.000(3) -0.011(4) 0.010(4)
O9B 0.058(4) 0.050(4) 0.063(4) -0.008(3) 0.018(3) 0.001(3)
O10B 0.087(7) 0.054(6) 0.056(6) 0.006(5) 0.033(5) 0.010(6)
N3B 0.056(6) 0.025(5) 0.019(4) 0.003(4) 0.005(4) -0.003(5)
N4B 0.047(6) 0.037(6) 0.048(6) -0.014(5) 0.007(5) 0.023(5)
C24B 0.031(5) 0.024(4) 0.026(4) -0.009(4) 0.001(4) 0.001(4)
C25B 0.037(5) 0.028(4) 0.030(4) 0.003(4) 0.003(4) 0.005(4)
C26B 0.047(6) 0.027(4) 0.034(4) 0.005(4) 0.013(4) -0.008(4)
C27B 0.047(6) 0.022(5) 0.026(5) 0.005(4) 0.000(5) -0.004(5)
C28B 0.042(5) 0.034(5) 0.028(4) -0.002(4) 0.004(4) -0.006(4)
C29B 0.057(6) 0.043(5) 0.030(5) 0.019(4) 0.002(5) 0.002(5)
C30B 0.039(5) 0.034(5) 0.026(4) -0.003(4) 0.010(4) -0.007(4)
C31B 0.053(6) 0.034(5) 0.043(6) -0.005(5) 0.013(5) 0.013(5)
C32B 0.060(6) 0.045(6) 0.043(6) -0.002(5) 0.001(5) -0.011(5)
C33B 0.049(6) 0.042(5) 0.035(5) -0.005(5) 0.006(5) -0.005(5)
O1W 0.064(2) 0.056(2) 0.0407(17) -0.0028(16) -0.0054(15) 0.0078(17)
O2W 0.061(2) 0.062(2) 0.054(2) 0.0085(18) 0.0066(17) 0.0052(18)
O3W 0.061(2) 0.065(2) 0.0446(18) -0.0102(17) -0.0061(16) -0.0095(18)
O4W 0.045(3) 0.059(3) 0.027(2) -0.003(2) -0.004(2) -0.003(3)
O5W 0.060(2) 0.070(2) 0.055(2) -0.0065(19) -0.0017(17) 0.0045(19)
O6W 0.067(3) 0.063(3) 0.052(3) -0.004(3) 0.025(3) -0.015(3)
O7W 0.149(7) 0.070(4) 0.047(4) -0.017(3) 0.013(4) -0.021(5)
O41W 0.036(5) 0.047(5) 0.035(4) -0.009(4) -0.001(4) 0.011(4)
O61W 0.075(7) 0.071(7) 0.037(5) 0.005(5) -0.016(5) -0.018(6)
O71W 0.081(7) 0.049(6) 0.056(6) -0.010(5) 0.018(5) 0.009(5)
O81W 0.082(9) 0.069(8) 0.139(13) -0.032(9) 0.008(9) 0.013(7)
O91W 0.045(6) 0.152(12) 0.076(8) -0.031(8) 0.005(5) 0.033(7)
O10W 0.059(6) 0.069(6) 0.063(6) -0.013(5) -0.027(5) 0.013(5)
O5 0.063(2) 0.0406(18) 0.072(2) 0.0221(17) 0.0191(18) -0.0041(16)
O6 0.080(2) 0.0298(16) 0.0508(19) 0.0073(14) -0.0118(18) 0.0029(16)
O7 0.061(2) 0.0410(19) 0.076(2) 0.0040(18) 0.0002(19) -0.0044(17)
O8 0.073(2) 0.072(2) 0.072(2) 0.033(2) 0.025(2) 0.001(2)
O9 0.088(3) 0.062(2) 0.048(2) -0.0119(18) -0.0271(19) 0.019(2)
O10 0.150(4) 0.055(2) 0.0357(19) 0.0021(17) -0.006(2) 0.023(3)
N3 0.056(2) 0.0269(17) 0.0387(19) 0.0118(15) 0.0089(16) -0.0022(16)
N4 0.111(4) 0.042(2) 0.0190(17) -0.0114(16) -0.021(2) 0.003(2)
C24 0.073(3) 0.021(2) 0.060(3) 0.001(2) 0.016(3) -0.009(2)
C25 0.051(2) 0.0211(19) 0.059(3) 0.0118(19) 0.011(2) 0.0044(18)
C26 0.048(3) 0.023(2) 0.096(4) 0.013(2) 0.009(3) 0.0007(19)
C27 0.073(3) 0.033(2) 0.045(2) 0.014(2) 0.017(2) -0.006(2)
C28 0.068(3) 0.0255(19) 0.029(2) -0.0004(17) 0.0042(19) -0.007(2)
C29 0.079(3) 0.032(2) 0.029(2) 0.0001(18) 0.002(2) -0.011(2)
C30 0.108(4) 0.028(2) 0.026(2) -0.0009(18) -0.009(2) -0.006(3)
C31 0.083(3) 0.035(2) 0.0241(19) -0.0112(18) -0.009(2) 0.012(2)
C32 0.069(3) 0.037(2) 0.035(2) -0.0118(19) -0.008(2) 0.006(2)
C33 0.068(3) 0.027(2) 0.031(2) -0.0029(17) 0.002(2) 0.000(2)

loop_
_atom_type_symbol
_atom_type_description
_atom_type_scat_dispersion_real
_atom_type_scat_dispersion_imag
_atom_type_scat_source
C C 0.0033 0.0000 'International Tables Vol C Tables 4.2.6.8 and 6.1.1.4'
H H 0.0000 0.0000 'International Tables Vol C Tables 4.2.6.8 and 6.1.1.4'
N N 0.0061 0.0000 'International Tables Vol C Tables 4.2.6.8 and 6.1.1.4'
O O 0.0106 0.0000 'International Tables Vol C Tables 4.2.6.8 and 6.1.1.4'

loop_
_geom_angle_atom_site_label_1
_geom_angle_atom_site_label_2
_geom_angle_atom_site_label_3
_geom_angle
C11 O1 C12 115.7(3)
C2 O2 C22 116.8(3)
C3 O3 C23 116.1(3)
C9 N1 C6 125.8(3)
C9 N1 C8 120.4(3)
C6 N1 C8 108.6(3)
C16 N2 C15 112.0(3)
C16 N2 C21 107.2(3)
C15 N2 C21 112.7(3)
C16 N2 H2 108.3
C15 N2 H2 108.3
C21 N2 H2 108.3
C2 C1 C6 117.6(3)
C2 C1 H1 121.2
C6 C1 H1 121.2
O2 C2 C1 123.7(3)
O2 C2 C3 115.6(3)
C1 C2 C3 120.7(3)
O3 C3 C4 125.3(3)
O3 C3 C2 114.8(3)
C4 C3 C2 119.9(3)
C3 C4 C5 120.1(3)
C3 C4 H4 119.9
C5 C4 H4 119.9
C6 C5 C4 119.7(3)
C6 C5 C7 110.9(3)
C4 C5 C7 129.3(3)
C5 C6 C1 121.9(3)
C5 C6 N1 110.0(3)
C1 C6 N1 128.0(3)
C5 C7 C21 116.1(3)
C5 C7 C8 102.4(3)
C21 C7 C8 114.4(3)
C5 C7 C17 111.6(3)
C21 C7 C17 101.1(3)
C8 C7 C17 111.6(3)
N1 C8 C18 106.1(3)
N1 C8 C7 105.2(3)
C18 C8 C7 117.2(3)
N1 C8 H8 109.3
C18 C8 H8 109.3
C7 C8 H8 109.3
O4 C9 N1 122.0(3)
O4 C9 C10 121.4(3)
N1 C9 C10 116.6(3)
C9 C10 C11 118.3(3)
C9 C10 H10A 107.7
C11 C10 H10A 107.7
C9 C10 H10B 107.7
C11 C10 H10B 107.7
H10A C10 H10B 107.1
O1 C11 C18 113.3(3)
O1 C11 C10 105.4(3)
C18 C11 C10 110.6(3)
O1 C11 H11 109.1
C18 C11 H11 109.1
C10 C11 H11 109.1
O1 C12 C13 112.0(3)
O1 C12 H12A 109.2
C13 C12 H12A 109.2
O1 C12 H12B 109.2
C13 C12 H12B 109.2
H12A C12 H12B 107.9
C14 C13 C12 122.6(4)
C14 C13 H13 118.7
C12 C13 H13 118.7
C13 C14 C19 123.2(4)
C13 C14 C15 121.5(4)
C19 C14 C15 115.2(4)
N2 C15 C14 109.9(3)
N2 C15 H15A 109.7
C14 C15 H15A 109.7
N2 C15 H15B 109.7
C14 C15 H15B 109.7
H15A C15 H15B 108.2
C17 C16 N2 104.5(3)
C17 C16 H16A 110.8
N2 C16 H16A 110.8
C17 C16 H16B 110.8
N2 C16 H16B 110.8
H16A C16 H16B 108.9
C16 C17 C7 103.9(3)
C16 C17 H17A 111.0
C7 C17 H17A 111.0
C16 C17 H17B 111.0
C7 C17 H17B 111.0
H17A C17 H17B 109.0
C8 C18 C19 112.7(3)
C8 C18 C11 107.3(3)
C19 C18 C11 117.8(3)
C8 C18 H18 106.1
C19 C18 H18 106.1
C11 C18 H18 106.1
C14 C19 C18 115.3(3)
C14 C19 C20 108.8(3)
C18 C19 C20 105.4(3)
C14 C19 H19 109.0
C18 C19 H19 109.0
C20 C19 H19 109.0
C21 C20 C19 108.7(3)
C21 C20 H20A 109.9
C19 C20 H20A 109.9
C21 C20 H20B 109.9
C19 C20 H20B 109.9
H20A C20 H20B 108.3
C20 C21 N2 111.1(3)
C20 C21 C7 115.6(3)
N2 C21 C7 105.2(3)
C20 C21 H21 108.2
N2 C21 H21 108.2
C7 C21 H21 108.2
O2 C22 H22A 109.5
O2 C22 H22B 109.5
H22A C22 H22B 109.5
O2 C22 H22C 109.5
H22A C22 H22C 109.5
H22B C22 H22C 109.5
O3 C23 H23A 109.5
O3 C23 H23B 109.5
H23A C23 H23B 109.5
O3 C23 H23C 109.5
H23A C23 H23C 109.5
H23B C23 H23C 109.5
C11A O1A C12A 114.4(3)
C2A O2A C22A 116.4(3)
C3A O3A C23A 116.8(3)
C9A N1A C6A 126.0(3)
C9A N1A C8A 119.6(3)
C6A N1A C8A 109.4(3)
C15A N2A C16A 112.3(3)
C15A N2A C21A 112.9(3)
C16A N2A C21A 107.7(3)
C15A N2A H2A 107.9
C16A N2A H2A 107.9
C21A N2A H2A 107.9
C6A C1A C2A 117.2(3)
C6A C1A H1A 121.4
C2A C1A H1A 121.4
O2A C2A C1A 123.2(3)
O2A C2A C3A 115.0(3)
C1A C2A C3A 121.8(3)
O3A C3A C4A 125.0(3)
O3A C3A C2A 116.1(3)
C4A C3A C2A 118.9(3)
C3A C4A C5A 119.4(3)
C3A C4A H4A 120.3
C5A C4A H4A 120.3
C6A C5A C4A 120.3(3)
C6A C5A C7A 111.0(3)
C4A C5A C7A 128.6(3)
C5A C6A C1A 122.3(3)
C5A C6A N1A 109.9(3)
C1A C6A N1A 127.8(3)
C5A C7A C17A 111.2(3)
C5A C7A C21A 115.3(3)
C17A C7A C21A 102.3(3)
C5A C7A C8A 102.6(3)
C17A C7A C8A 111.6(3)
C21A C7A C8A 114.2(3)
N1A C8A C18A 105.9(3)
N1A C8A C7A 104.3(3)
C18A C8A C7A 117.2(3)
N1A C8A H8A 109.7
C18A C8A H8A 109.7
C7A C8A H8A 109.7
O4A C9A N1A 121.1(4)
O4A C9A C10A 122.4(4)
N1A C9A C10A 116.5(4)
C9A C10A C11A 118.0(3)
C9A C10A H10C 107.8
C11A C10A H10C 107.8
C9A C10A H10D 107.8
C11A C10A H10D 107.8
H10C C10A H10D 107.1
O1A C11A C10A 104.5(3)
O1A C11A C18A 113.8(3)
C10A C11A C18A 111.0(3)
O1A C11A H11A 109.1
C10A C11A H11A 109.1
C18A C11A H11A 109.1
O1A C12A C13A 111.9(3)
O1A C12A H12C 109.2
C13A C12A H12C 109.2
O1A C12A H12D 109.2
C13A C12A H12D 109.2
H12C C12A H12D 107.9
C14A C13A C12A 122.5(4)
C14A C13A H13A 118.7
C12A C13A H13A 118.7
C13A C14A C15A 122.1(4)
C13A C14A C19A 122.3(4)
C15A C14A C19A 115.6(3)
C14A C15A N2A 110.8(3)
C14A C15A H15C 109.5
N2A C15A H15C 109.5
C14A C15A H15D 109.5
N2A C15A H15D 109.5
H15C C15A H15D 108.1
N2A C16A C17A 104.7(3)
N2A C16A H16C 110.8
C17A C16A H16C 110.8
N2A C16A H16D 110.8
C17A C16A H16D 110.8
H16C C16A H16D 108.9
C16A C17A C7A 104.0(3)
C16A C17A H17C 110.9
C7A C17A H17C 110.9
C16A C17A H17D 110.9
C7A C17A H17D 110.9
H17C C17A H17D 109.0
C19A C18A C8A 112.4(3)
C19A C18A C11A 119.1(3)
C8A C18A C11A 106.9(3)
C19A C18A H18A 105.8
C8A C18A H18A 105.8
C11A C18A H18A 105.8
C18A C19A C20A 106.8(3)
C18A C19A C14A 114.5(3)
C20A C19A C14A 108.7(3)
C18A C19A H19A 108.9
C20A C19A H19A 108.9
C14A C19A H19A 108.9
C21A C20A C19A 108.8(3)
C21A C20A H20C 109.9
C19A C20A H20C 109.9
C21A C20A H20D 109.9
C19A C20A H20D 109.9
H20C C20A H20D 108.3
C20A C21A N2A 110.3(3)
C20A C21A C7A 115.6(3)
N2A C21A C7A 105.0(3)
C20A C21A H21A 108.5
N2A C21A H21A 108.5
C7A C21A H21A 108.5
O2A C22A H22D 109.5
O2A C22A H22E 109.5
H22D C22A H22E 109.5
O2A C22A H22F 109.5
H22D C22A H22F 109.5
H22E C22A H22F 109.5
O3A C23A H23D 109.5
O3A C23A H23E 109.5
H23D C23A H23E 109.5
O3A C23A H23F 109.5
H23D C23A H23F 109.5
H23E C23A H23F 109.5
C26A O7A H7A 109.5
C26A O7A H7B 120.1
H7A O7A H7B 13.5
C27A N3A C25A 124.1(6)
C27A N3A H3A 118.0
C25A N3A H3A 118.0
O10A N4A O9A 118.9(6)
O10A N4A C31A 119.0(7)
O9A N4A C31A 122.0(5)
O6A C24A O5A 125.2(7)
O6A C24A C25A 118.7(6)
O5A C24A C25A 116.1(6)
N3A C25A C26A 110.6(6)
N3A C25A C24A 109.9(6)
C26A C25A C24A 112.3(6)
N3A C25A H25A 108.0
C26A C25A H25A 108.0
C24A C25A H25A 108.0
O7A C26A C25A 106.0(7)
O7A C26A H26C 110.5
C25A C26A H26C 110.5
O7A C26A H26D 110.5
C25A C26A H26D 110.5
H26C C26A H26D 108.7
O8A C27A N3A 124.0(7)
O8A C27A C28A 116.4(6)
N3A C27A C28A 119.5(6)
C29A C28A C33A 119.7(6)
C29A C28A C27A 119.5(6)
C33A C28A C27A 120.9(6)
C28A C29A C30A 121.5(6)
C28A C29A H29A 119.3
C30A C29A H29A 119.3
C29A C30A C31A 115.6(6)
C29A C30A H30A 122.2
C31A C30A H30A 122.2
C32A C31A C30A 123.7(7)
C32A C31A N4A 123.3(6)
C30A C31A N4A 112.8(6)
C31A C32A C33A 119.6(7)
C31A C32A H32A 120.2
C33A C32A H32A 120.2
C32A C33A C28A 119.6(6)
C32A C33A H33A 120.2
C28A C33A H33A 120.2
C26B O7B H7B 99.6
C27B N3B C25B 120.3(11)
C27B N3B H3B 119.8
C25B N3B H3B 119.8
O9B N4B O10B 129.3(13)
O9B N4B C31B 105.3(10)
O10B N4B C31B 120.2(10)
O6B C24B O5B 124.8(12)
O6B C24B C25B 124.6(13)
O5B C24B C25B 110.5(12)
N3B C25B C26B 112.7(11)
N3B C25B C24B 107.3(11)
C26B C25B C24B 115.4(11)
N3B C25B H25B 107.0
C26B C25B H25B 107.0
C24B C25B H25B 107.0
O7B C26B C25B 108.6(11)
O7B C26B H26E 110.0
C25B C26B H26E 110.0
O7B C26B H26F 110.0
C25B C26B H26F 110.0
H26E C26B H26F 108.4
O8B C27B N3B 123.6(11)
O8B C27B C28B 122.5(11)
N3B C27B C28B 113.8(12)
C29B C28B C33B 118.4(12)
C29B C28B C27B 117.6(12)
C33B C28B C27B 123.8(11)
C28B C29B C30B 126.8(13)
C28B C29B H29B 116.6
C30B C29B H29B 116.6
C29B C30B C31B 107.6(12)
C29B C30B H30B 126.2
C31B C30B H30B 126.2
C32B C31B C30B 127.3(13)
C32B C31B N4B 115.7(12)
C30B C31B N4B 116.8(10)
C31B C32B C33B 120.3(14)
C31B C32B H32B 119.9
C33B C32B H32B 119.9
C32B C33B C28B 119.6(12)
C32B C33B H33B 120.2
C28B C33B H33B 120.2
H11W O1W H12W 109.4
H21W O2W H22W 108.9
H31W O3W H32W 95.9
H41W O4W H42W 108.3
H51W O5W H52W 89.9
H61W O6W H62W 107.4
H71W O7W H72W 113.8
H41W O41W H42W 82.5
H61W O81W H62W 67.0
C26 O7 H7 114.6
C27 N3 C25 119.7(4)
C27 N3 H3 120.1
C25 N3 H3 120.1
O9 N4 O10 125.1(5)
O9 N4 C31 118.6(4)
O10 N4 C31 116.2(5)
O5 C24 O6 124.1(4)
O5 C24 C25 120.1(4)
O6 C24 C25 115.8(4)
N3 C25 C26 110.9(4)
N3 C25 C24 112.0(4)
C26 C25 C24 111.8(4)
N3 C25 H25 107.3
C26 C25 H25 107.3
C24 C25 H25 107.3
O7 C26 C25 112.7(4)
O7 C26 H26A 109.0
C25 C26 H26A 109.0
O7 C26 H26B 109.0
C25 C26 H26B 109.0
H26A C26 H26B 107.8
O8 C27 N3 121.2(5)
O8 C27 C28 121.0(4)
N3 C27 C28 117.8(4)
C33 C28 C29 119.6(4)
C33 C28 C27 124.2(4)
C29 C28 C27 116.2(4)
C30 C29 C28 120.0(5)
C30 C29 H29 120.0
C28 C29 H29 120.0
C29 C30 C31 119.3(4)
C29 C30 H30 120.3
C31 C30 H30 120.3
C30 C31 C32 122.3(5)
C30 C31 N4 119.7(4)
C32 C31 N4 118.0(5)
C31 C32 C33 117.3(5)
C31 C32 H32 121.3
C33 C32 H32 121.3
C28 C33 C32 121.3(4)
C28 C33 H33 119.4
C32 C33 H33 119.4

loop_
_geom_bond_atom_site_label_1
_geom_bond_atom_site_label_2
_geom_bond_distance
O1 C11 1.431(5)
O1 C12 1.434(5)
O2 C2 1.366(4)
O2 C22 1.439(5)
O3 C3 1.367(4)
O3 C23 1.445(4)
O4 C9 1.239(5)
N1 C9 1.363(5)
N1 C6 1.420(4)
N1 C8 1.492(4)
N2 C16 1.517(6)
N2 C15 1.519(6)
N2 C21 1.542(5)
N2 H2 0.9300
C1 C2 1.395(5)
C1 C6 1.411(5)
C1 H1 0.9500
C2 C3 1.419(5)
C3 C4 1.385(5)
C4 C5 1.393(5)
C4 H4 0.9500
C5 C6 1.386(5)
C5 C7 1.503(5)
C7 C21 1.544(5)
C7 C8 1.546(5)
C7 C17 1.557(5)
C8 C18 1.528(5)
C8 H8 1.0000
C9 C10 1.506(5)
C10 C11 1.550(6)
C10 H10A 0.9900
C10 H10B 0.9900
C11 C18 1.541(5)
C11 H11 1.0000
C12 C13 1.510(6)
C12 H12A 0.9900
C12 H12B 0.9900
C13 C14 1.320(6)
C13 H13 0.9500
C14 C19 1.523(6)
C14 C15 1.529(6)
C15 H15A 0.9900
C15 H15B 0.9900
C16 C17 1.498(6)
C16 H16A 0.9900
C16 H16B 0.9900
C17 H17A 0.9900
C17 H17B 0.9900
C18 C19 1.532(6)
C18 H18 1.0000
C19 C20 1.562(6)
C19 H19 1.0000
C20 C21 1.500(6)
C20 H20A 0.9900
C20 H20B 0.9900
C21 H21 1.0000
C22 H22A 0.9800
C22 H22B 0.9800
C22 H22C 0.9800
C23 H23A 0.9800
C23 H23B 0.9800
C23 H23C 0.9800
O1A C11A 1.431(5)
O1A C12A 1.443(5)
O2A C2A 1.375(4)
O2A C22A 1.442(5)
O3A C3A 1.354(4)
O3A C23A 1.449(4)
O4A C9A 1.233(5)
N1A C9A 1.362(5)
N1A C6A 1.419(4)
N1A C8A 1.495(5)
N2A C15A 1.514(5)
N2A C16A 1.522(5)
N2A C21A 1.537(5)
N2A H2A 0.9300
C1A C6A 1.398(5)
C1A C2A 1.402(5)
C1A H1A 0.9500
C2A C3A 1.415(5)
C3A C4A 1.400(5)
C4A C5A 1.405(5)
C4A H4A 0.9500
C5A C6A 1.377(5)
C5A C7A 1.510(5)
C7A C17A 1.538(5)
C7A C21A 1.547(5)
C7A C8A 1.552(5)
C8A C18A 1.534(5)
C8A H8A 1.0000
C9A C10A 1.520(6)
C10A C11A 1.531(6)
C10A H10C 0.9900
C10A H10D 0.9900
C11A C18A 1.541(5)
C11A H11A 1.0000
C12A C13A 1.496(7)
C12A H12C 0.9900
C12A H12D 0.9900
C13A C14A 1.339(6)
C13A H13A 0.9500
C14A C15A 1.476(6)
C14A C19A 1.537(6)
C15A H15C 0.9900
C15A H15D 0.9900
C16A C17A 1.530(6)
C16A H16C 0.9900
C16A H16D 0.9900
C17A H17C 0.9900
C17A H17D 0.9900
C18A C19A 1.522(6)
C18A H18A 1.0000
C19A C20A 1.531(5)
C19A H19A 1.0000
C20A C21A 1.513(6)
C20A H20C 0.9900
C20A H20D 0.9900
C21A H21A 1.0000
C22A H22D 0.9800
C22A H22E 0.9800
C22A H22F 0.9800
C23A H23D 0.9800
C23A H23E 0.9800
C23A H23F 0.9800
O5A C24A 1.302(9)
O6A C24A 1.250(9)
O7A C26A 1.460(11)
O7A H7A 0.8400
O7A H7B 0.9141
O8A C27A 1.285(8)
O9A N4A 1.210(7)
O10A N4A 1.164(8)
N3A C27A 1.290(9)
N3A C25A 1.435(9)
N3A H3A 0.8800
N4A C31A 1.477(9)
C24A C25A 1.547(10)
C25A C26A 1.546(10)
C25A H25A 1.0000
C26A H26C 0.9900
C26A H26D 0.9900
C27A C28A 1.510(9)
C28A C29A 1.393(9)
C28A C33A 1.413(10)
C29A C30A 1.396(8)
C29A H29A 0.9500
C30A C31A 1.466(10)
C30A H30A 0.9500
C31A C32A 1.309(10)
C32A C33A 1.410(9)
C32A H32A 0.9500
C33A H33A 0.9500
O5B C24B 1.269(18)
O6B C24B 1.198(17)
O7B C26B 1.424(19)
O7B H7B 0.9378
O8B C27B 1.261(16)
O9B N4B 1.082(9)
O10B N4B 1.085(9)
N3B C27B 1.377(15)
N3B C25B 1.450(16)
N3B H3B 0.8800
N4B C31B 1.579(18)
C24B C25B 1.536(17)
C25B C26B 1.511(19)
C25B H25B 1.0000
C26B H26E 0.9900
C26B H26F 0.9900
C27B C28B 1.489(18)
C28B C29B 1.402(17)
C28B C33B 1.437(19)
C29B C30B 1.448(19)
C29B H29B 0.9500
C30B C31B 1.52(2)
C30B H30B 0.9500
C31B C32B 1.340(19)
C32B C33B 1.379(19)
C32B H32B 0.9500
C33B H33B 0.9500
O1W H11W 0.8559
O1W H12W 0.8726
O2W H21W 0.8624
O2W H22W 0.8654
O3W H31W 0.9343
O3W H32W 0.8657
O4W H41W 0.8566
O4W H42W 0.8574
O5W H51W 0.8630
O5W H52W 0.8580
O6W H61W 0.8938
O6W H62W 0.8725
O7W H71W 0.8598
O7W H72W 0.8599
O41W H41W 0.6447
O41W H42W 1.3171
O61W H72W 0.8684
O71W H71W 1.4099
O81W H61W 1.3278
O81W H62W 1.2488
O5 C24 1.229(6)
O6 C24 1.256(6)
O7 C26 1.428(7)
O7 H7 0.8652
O8 C27 1.232(6)
O9 N4 1.222(6)
O10 N4 1.223(6)
N3 C27 1.369(6)
N3 C25 1.451(6)
N3 H3 0.8800
N4 C31 1.469(7)
C24 C25 1.562(6)
C25 C26 1.516(7)
C25 H25 1.0000
C26 H26A 0.9900
C26 H26B 0.9900
C27 C28 1.489(7)
C28 C33 1.387(7)
C28 C29 1.406(6)
C29 C30 1.387(7)
C29 H29 0.9500
C30 C31 1.388(8)
C30 H30 0.9500
C31 C32 1.396(7)
C32 C33 1.409(7)
C32 H32 0.9500
C33 H33 0.9500

loop_
_geom_hbond_atom_site_label_D
_geom_hbond_atom_site_label_H
_geom_hbond_atom_site_label_A
_geom_hbond_distance_DH
_geom_hbond_distance_HA
_geom_hbond_distance_DA
_geom_hbond_angle_DHA
_geom_hbond_site_symmetry_A
N2 H2 O5 0.93 2.02 2.933(5) 166.6 .
N2 H2 O6 0.93 2.24 2.936(5) 131.4 .
N2A H2A O5B 0.93 1.78 2.613(11) 148.1 .
N2A H2A O5A 0.93 1.84 2.656(7) 145.5 .
O7B H7B O1W 0.94 1.76 2.683(13) 167.6 .
O7A H7A O1W 0.84 1.79 2.632(7) 178.7 .
O1W H11W O6 0.86 1.83 2.668(5) 167.8 .
O1W H12W O2W 0.87 1.90 2.749(5) 163.2 .
O2W H21W O5 0.86 1.83 2.680(5) 170.6 1_655
O2W H22W O5W 0.87 1.95 2.773(6) 157.3 .
O3W H31W O41W 0.93 1.71 2.636(10) 173.1 1_655
O3W H31W O4W 0.93 1.88 2.760(6) 157.1 1_655
O3W H32W O5A 0.87 1.89 2.680(8) 150.7 .
O3W H32W O5B 0.87 2.03 2.860(12) 160.8 .
O4W H41W O4 0.86 2.53 3.288(6) 148.0 2_556
O4W H42W O6A 0.86 2.19 2.795(8) 127.9 .
O4W H42W O9 0.86 2.38 2.993(6) 128.8 1_656
O5W H51W O7 0.86 1.92 2.756(6) 162.9 1_655
O5W H52W O3W 0.86 1.96 2.745(5) 152.2 .
O6W H62W O8A 0.87 1.93 2.804(7) 174.2 1_455
O7W H71W O3W 0.86 2.52 3.342(10) 159.2 1_455
O7W H72W O7A 0.86 2.37 3.170(12) 154.8 .
O7 H7 O61W 0.87 1.62 2.448(11) 157.9 .
O7 H7 O7W 0.87 1.89 2.742(8) 168.6 .
N3 H3 O2W 0.88 2.31 3.151(5) 160.0 1_455

loop_
_geom_torsion_atom_site_label_1
_geom_torsion_atom_site_label_2
_geom_torsion_atom_site_label_3
_geom_torsion_atom_site_label_4
_geom_torsion
C22 O2 C2 C1 -5.6(5)
C22 O2 C2 C3 174.0(3)
C6 C1 C2 O2 179.6(3)
C6 C1 C2 C3 0.0(5)
C23 O3 C3 C4 0.7(5)
C23 O3 C3 C2 -179.6(3)
O2 C2 C3 O3 -0.7(4)
C1 C2 C3 O3 178.9(3)
O2 C2 C3 C4 179.0(3)
C1 C2 C3 C4 -1.4(5)
O3 C3 C4 C5 -179.0(3)
C2 C3 C4 C5 1.3(5)
C3 C4 C5 C6 0.1(5)
C3 C4 C5 C7 -174.8(3)
C4 C5 C6 C1 -1.6(5)
C7 C5 C6 C1 174.2(3)
C4 C5 C6 N1 178.4(3)
C7 C5 C6 N1 -5.8(4)
C2 C1 C6 C5 1.5(5)
C2 C1 C6 N1 -178.5(3)
C9 N1 C6 C5 -159.7(3)
C8 N1 C6 C5 -5.6(4)
C9 N1 C6 C1 20.3(5)
C8 N1 C6 C1 174.4(3)
C6 C5 C7 C21 139.4(3)
C4 C5 C7 C21 -45.4(5)
C6 C5 C7 C8 14.0(4)
C4 C5 C7 C8 -170.8(3)
C6 C5 C7 C17 -105.5(3)
C4 C5 C7 C17 69.8(5)
C9 N1 C8 C18 45.0(4)
C6 N1 C8 C18 -110.8(3)
C9 N1 C8 C7 169.9(3)
C6 N1 C8 C7 14.1(3)
C5 C7 C8 N1 -16.4(3)
C21 C7 C8 N1 -142.9(3)
C17 C7 C8 N1 103.1(3)
C5 C7 C8 C18 101.1(3)
C21 C7 C8 C18 -25.3(4)
C17 C7 C8 C18 -139.3(3)
C6 N1 C9 O4 -24.3(5)
C8 N1 C9 O4 -175.7(3)
C6 N1 C9 C10 155.7(3)
C8 N1 C9 C10 4.3(5)
O4 C9 C10 C11 151.1(4)
N1 C9 C10 C11 -28.9(5)
C12 O1 C11 C18 -69.3(4)
C12 O1 C11 C10 169.6(3)
C9 C10 C11 O1 123.8(3)
C9 C10 C11 C18 1.0(5)
C11 O1 C12 C13 87.6(4)
O1 C12 C13 C14 -62.0(6)
C12 C13 C14 C19 -2.8(7)
C12 C13 C14 C15 175.9(4)
C16 N2 C15 C14 74.7(4)
C21 N2 C15 C14 -46.3(5)
C13 C14 C15 N2 -124.6(4)
C19 C14 C15 N2 54.2(5)
C15 N2 C16 C17 -142.1(3)
C21 N2 C16 C17 -18.0(4)
N2 C16 C17 C7 37.7(4)
C5 C7 C17 C16 -166.5(3)
C21 C7 C17 C16 -42.5(4)
C8 C7 C17 C16 79.5(4)
N1 C8 C18 C19 158.4(3)
C7 C8 C18 C19 41.3(4)
N1 C8 C18 C11 -70.4(3)
C7 C8 C18 C11 172.5(3)
O1 C11 C18 C8 -70.9(4)
C10 C11 C18 C8 47.3(4)
O1 C11 C18 C19 57.5(4)
C10 C11 C18 C19 175.6(3)
C13 C14 C19 C18 57.7(5)
C15 C14 C19 C18 -121.0(4)
C13 C14 C19 C20 175.9(4)
C15 C14 C19 C20 -2.9(5)
C8 C18 C19 C14 58.7(4)
C11 C18 C19 C14 -67.0(4)
C8 C18 C19 C20 -61.3(4)
C11 C18 C19 C20 172.9(3)
C14 C19 C20 C21 -55.5(4)
C18 C19 C20 C21 68.7(4)
C19 C20 C21 N2 63.5(4)
C19 C20 C21 C7 -56.2(4)
C16 N2 C21 C20 -134.5(3)
C15 N2 C21 C20 -10.8(4)
C16 N2 C21 C7 -8.7(4)
C15 N2 C21 C7 114.9(4)
C5 C7 C21 C20 -85.5(4)
C8 C7 C21 C20 33.6(4)
C17 C7 C21 C20 153.6(3)
C5 C7 C21 N2 151.6(3)
C8 C7 C21 N2 -89.4(4)
C17 C7 C21 N2 30.7(3)
C22A O2A C2A C1A -10.7(5)
C22A O2A C2A C3A 168.1(3)
C6A C1A C2A O2A -179.7(3)
C6A C1A C2A C3A 1.6(5)
C23A O3A C3A C4A 0.5(5)
C23A O3A C3A C2A -179.9(3)
O2A C2A C3A O3A -1.4(4)
C1A C2A C3A O3A 177.4(3)
O2A C2A C3A C4A 178.2(3)
C1A C2A C3A C4A -3.0(5)
O3A C3A C4A C5A -178.6(3)
C2A C3A C4A C5A 1.9(5)
C3A C4A C5A C6A 0.6(5)
C3A C4A C5A C7A -174.0(3)
C4A C5A C6A C1A -2.2(5)
C7A C5A C6A C1A 173.4(3)
C4A C5A C6A N1A 178.2(3)
C7A C5A C6A N1A -6.3(4)
C2A C1A C6A C5A 1.0(5)
C2A C1A C6A N1A -179.3(3)
C9A N1A C6A C5A -159.4(4)
C8A N1A C6A C5A -5.1(4)
C9A N1A C6A C1A 20.9(6)
C8A N1A C6A C1A 175.2(3)
C6A C5A C7A C17A -105.1(4)
C4A C5A C7A C17A 70.0(5)
C6A C5A C7A C21A 139.1(3)
C4A C5A C7A C21A -45.9(5)
C6A C5A C7A C8A 14.4(4)
C4A C5A C7A C8A -170.6(4)
C9A N1A C8A C18A 45.7(4)
C6A N1A C8A C18A -110.5(3)
C9A N1A C8A C7A 169.9(3)
C6A N1A C8A C7A 13.7(4)
C5A C7A C8A N1A -16.3(3)
C17A C7A C8A N1A 102.9(3)
C21A C7A C8A N1A -141.7(3)
C5A C7A C8A C18A 100.4(4)
C17A C7A C8A C18A -140.4(3)
C21A C7A C8A C18A -25.0(5)
C6A N1A C9A O4A -24.0(6)
C8A N1A C9A O4A -176.0(3)
C6A N1A C9A C10A 156.8(3)
C8A N1A C9A C10A 4.9(5)
O4A C9A C10A C11A 149.7(4)
N1A C9A C10A C11A -31.2(5)
C12A O1A C11A C10A 171.1(3)
C12A O1A C11A C18A -67.7(4)
C9A C10A C11A O1A 126.1(3)
C9A C10A C11A C18A 3.0(5)
C11A O1A C12A C13A 88.4(4)
O1A C12A C13A C14A -65.1(5)
C12A C13A C14A C15A 177.8(4)
C12A C13A C14A C19A -1.1(6)
C13A C14A C15A N2A -125.2(4)
C19A C14A C15A N2A 53.7(5)
C16A N2A C15A C14A 76.8(4)
C21A N2A C15A C14A -45.2(4)
C15A N2A C16A C17A -139.0(3)
C21A N2A C16A C17A -14.0(4)
N2A C16A C17A C7A 34.1(4)
C5A C7A C17A C16A -164.3(3)
C21A C7A C17A C16A -40.7(3)
C8A C7A C17A C16A 81.7(4)
N1A C8A C18A C19A 156.4(3)
C7A C8A C18A C19A 40.6(4)
N1A C8A C18A C11A -71.2(4)
C7A C8A C18A C11A 173.0(3)
O1A C11A C18A C19A 57.5(5)
C10A C11A C18A C19A 175.0(3)
O1A C11A C18A C8A -71.2(4)
C10A C11A C18A C8A 46.3(4)
C8A C18A C19A C20A -61.4(4)
C11A C18A C19A C20A 172.5(3)
C8A C18A C19A C14A 58.9(4)
C11A C18A C19A C14A -67.2(5)
C13A C14A C19A C18A 56.8(5)
C15A C14A C19A C18A -122.1(4)
C13A C14A C19A C20A 176.1(4)
C15A C14A C19A C20A -2.8(5)
C18A C19A C20A C21A 68.6(4)
C14A C19A C20A C21A -55.4(4)
C19A C20A C21A N2A 63.6(4)
C19A C20A C21A C7A -55.4(5)
C15A N2A C21A C20A -11.9(4)
C16A N2A C21A C20A -136.4(3)
C15A N2A C21A C7A 113.4(3)
C16A N2A C21A C7A -11.2(4)
C5A C7A C21A C20A -85.6(4)
C17A C7A C21A C20A 153.5(3)
C8A C7A C21A C20A 32.9(4)
C5A C7A C21A N2A 152.5(3)
C17A C7A C21A N2A 31.7(3)
C8A C7A C21A N2A -89.0(4)
C27A N3A C25A C26A 81.2(8)
C27A N3A C25A C24A -154.4(6)
O6A C24A C25A N3A -1.0(9)
O5A C24A C25A N3A -179.3(6)
O6A C24A C25A C26A 122.5(7)
O5A C24A C25A C26A -55.7(8)
N3A C25A C26A O7A 62.3(8)
C24A C25A C26A O7A -60.9(8)
C25A N3A C27A O8A -4.1(11)
C25A N3A C27A C28A 179.5(6)
O8A C27A C28A C29A 26.4(9)
N3A C27A C28A C29A -156.9(6)
O8A C27A C28A C33A -154.5(6)
N3A C27A C28A C33A 22.2(10)
C33A C28A C29A C30A 1.0(9)
C27A C28A C29A C30A -179.9(6)
C28A C29A C30A C31A 2.2(9)
C29A C30A C31A C32A -1.2(10)
C29A C30A C31A N4A 173.7(5)
O10A N4A C31A C32A 1.3(10)
O9A N4A C31A C32A -173.9(6)
O10A N4A C31A C30A -173.7(6)
O9A N4A C31A C30A 11.1(9)
C30A C31A C32A C33A -3.2(11)
N4A C31A C32A C33A -177.6(6)
C31A C32A C33A C28A 6.5(10)
C29A C28A C33A C32A -5.4(10)
C27A C28A C33A C32A 175.4(6)
C27B N3B C25B C26B 79.6(14)
C27B N3B C25B C24B -152.3(10)
O6B C24B C25B N3B -8.8(18)
O5B C24B C25B N3B 168.0(10)
O6B C24B C25B C26B 117.8(15)
O5B C24B C25B C26B -65.5(15)
N3B C25B C26B O7B 58.2(14)
C24B C25B C26B O7B -65.5(15)
C25B N3B C27B O8B 1.6(17)
C25B N3B C27B C28B -179.3(10)
O8B C27B C28B C29B 16.4(18)
N3B C27B C28B C29B -162.8(11)
O8B C27B C28B C33B -157.9(12)
N3B C27B C28B C33B 22.9(17)
C33B C28B C29B C30B 2(2)
C27B C28B C29B C30B -173.1(13)
C28B C29B C30B C31B -0.4(19)
C29B C30B C31B C32B -0.6(19)
C29B C30B C31B N4B 174.3(10)
O9B N4B C31B C32B 137.2(13)
O10B N4B C31B C32B -19.6(17)
O9B N4B C31B C30B -38.2(15)
O10B N4B C31B C30B 165.0(12)
C30B C31B C32B C33B 0(2)
N4B C31B C32B C33B -174.6(11)
C31B C32B C33B C28B 1(2)
C29B C28B C33B C32B -1.8(19)
C27B C28B C33B C32B 172.5(12)
C27 N3 C25 C26 73.8(6)
C27 N3 C25 C24 -160.5(4)
O5 C24 C25 N3 -5.2(6)
O6 C24 C25 N3 176.9(4)
O5 C24 C25 C26 119.9(5)
O6 C24 C25 C26 -58.0(6)
N3 C25 C26 O7 60.6(5)
C24 C25 C26 O7 -65.2(5)
C25 N3 C27 O8 5.4(7)
C25 N3 C27 C28 -172.7(4)
O8 C27 C28 C33 167.4(5)
N3 C27 C28 C33 -14.5(7)
O8 C27 C28 C29 -11.6(7)
N3 C27 C28 C29 166.5(4)
C33 C28 C29 C30 3.8(6)
C27 C28 C29 C30 -177.2(4)
C28 C29 C30 C31 -2.8(6)
C29 C30 C31 C32 -0.5(7)
C29 C30 C31 N4 179.8(4)
O9 N4 C31 C30 -172.4(4)
O10 N4 C31 C30 6.1(6)
O9 N4 C31 C32 7.9(6)
O10 N4 C31 C32 -173.6(4)
C30 C31 C32 C33 2.6(6)
N4 C31 C32 C33 -177.6(4)
C29 C28 C33 C32 -1.5(6)
C27 C28 C33 C32 179.5(4)
C31 C32 C33 C28 -1.6(6)
